data_7003497
loop_
_publ_author_name
'Wei, Guo-Hua'
'Yang, Jin'
'Ma, Jian-Fang'
'Liu, Ying-Ying'
'Li, Shun-Li'
'Zhang, Lai-Ping'

_publ_section_title
;
 Syntheses, structures and luminescent properties of zinc(ii) and
 cadmium(ii) coordination complexes based on new bis(imidazolyl)ether
 and different carboxylate ligands
;
_journal_issue 23
_journal_name_full 'Dalton Transactions'
_journal_page_first 3080
_journal_page_last 3092
_journal_paper_doi 10.1039/b716657e
_journal_year 2008
_chemical_formula_moiety 'C12 H16 N4 O6 Zn'
_chemical_formula_sum 'C12 H16 N4 O6 Zn'
_chemical_formula_weight 377.66
_chemical_name_systematic
;
?
;
_space_group_IT_number 13
_symmetry_cell_setting monoclinic
_symmetry_space_group_name_Hall '-P 2yac'
_symmetry_space_group_name_H-M 'P 1 2/n 1'
_atom_sites_solution_hydrogens geom
_atom_sites_solution_primary direct
_atom_sites_solution_secondary difmap
_audit_creation_method SHELXL-97
_cell_angle_alpha 90.00
_cell_angle_beta 90.869(13)
_cell_angle_gamma 90.00
_cell_formula_units_Z 4
_cell_length_a 11.876(4)
_cell_length_b 10.864(5)
_cell_length_c 11.960(3)
_cell_measurement_reflns_used 2093
_cell_measurement_temperature 293(2)
_cell_measurement_theta_max 27.5
_cell_measurement_theta_min 3.0
_cell_volume 1542.9(10)
_computing_cell_refinement PROCESS-AUTO
_computing_data_collection PROCESS-AUTO
_computing_data_reduction PROCESS-AUTO
_computing_molecular_graphics 'SHELXTL-PLUS (Sheldrick, 1990)'
_computing_publication_material SHELXL-97
_computing_structure_refinement 'SHELXL-97 (Sheldrick, 1997)'
_computing_structure_solution 'SHELXS-97 (Sheldrick, 1997)'
_diffrn_ambient_temperature 293(2)
_diffrn_detector_area_resol_mean 10.0
_diffrn_measured_fraction_theta_full 0.997
_diffrn_measured_fraction_theta_max 0.994
_diffrn_measurement_device_type 'Rigaku RAXIS-RAPID'
_diffrn_measurement_method '\w scan'
_diffrn_radiation_monochromator graphite
_diffrn_radiation_source 'fine-focus sealed tube'
_diffrn_radiation_type MoK\a
_diffrn_radiation_wavelength 0.71069
_diffrn_reflns_av_R_equivalents 0.0672
_diffrn_reflns_av_sigmaI/netI 0.0592
_diffrn_reflns_limit_h_max 15
_diffrn_reflns_limit_h_min -12
_diffrn_reflns_limit_k_max 14
_diffrn_reflns_limit_k_min -14
_diffrn_reflns_limit_l_max 14
_diffrn_reflns_limit_l_min -15
_diffrn_reflns_number 14593
_diffrn_reflns_theta_full 25.00
_diffrn_reflns_theta_max 27.46
_diffrn_reflns_theta_min 3.04
_exptl_absorpt_coefficient_mu 1.628
_exptl_absorpt_correction_T_max 0.850
_exptl_absorpt_correction_T_min 0.830
_exptl_absorpt_correction_type multi-scan
_exptl_absorpt_process_details
;
Higashi,T (1995) Program for absorption correction.
Rigaku Corporation, Tokyo, Japan.
;
_exptl_crystal_colour colorless
_exptl_crystal_density_diffrn 1.626
_exptl_crystal_density_method 'not measured'
_exptl_crystal_description block
_exptl_crystal_F_000 776
_exptl_crystal_size_max 0.11
_exptl_crystal_size_mid 0.11
_exptl_crystal_size_min 0.10
_refine_diff_density_max 0.859
_refine_diff_density_min -0.751
_refine_diff_density_rms 0.091
_refine_ls_extinction_coef 0.0088(16)
_refine_ls_extinction_expression Fc^*^=kFc[1+0.001xFc^2^\l^3^/sin(2\q)]^-1/4^
_refine_ls_extinction_method SHELXL
_refine_ls_goodness_of_fit_ref 1.047
_refine_ls_hydrogen_treatment constr
_refine_ls_matrix_type full
_refine_ls_number_parameters 210
_refine_ls_number_reflns 3508
_refine_ls_number_restraints 1
_refine_ls_restrained_S_all 1.058
_refine_ls_R_factor_all 0.1063
_refine_ls_R_factor_gt 0.0553
_refine_ls_shift/su_max 0.001
_refine_ls_shift/su_mean 0.000
_refine_ls_structure_factor_coef Fsqd
_refine_ls_weighting_details 'calc w=1/[\s^2^(Fo^2^)+(0.0692P)^2^+1.9599P] where P=(Fo^2^+2Fc^2^)/3'
_refine_ls_weighting_scheme calc
_refine_ls_wR_factor_gt 0.1325
_refine_ls_wR_factor_ref 0.1618
_reflns_number_gt 2093
_reflns_number_total 3508
_reflns_threshold_expression >2sigma(I)
_cod_data_source_file b716657e.txt
_cod_data_source_block compound2
_cod_depositor_comments
;
The following automatic conversions were performed:
'_symmetry_cell_setting' value 'Monoclinic' changed to 'monoclinic'
according to '/home/saulius/struct/CIF-dictionaries/cif_core.dic'
dictionary named 'cif_core.dic' version 2.4.1 from 2010-06-29.

Automatic conversion script
Id: cif_fix_enum 1527 2010-12-29 10:47:43Z saulius 
;
_cod_original_cell_volume 1542.9(9)
_cod_original_sg_symbol_H-M 'P 2/n'
_cod_database_code 7003497

loop_
_symmetry_equiv_pos_as_xyz
'x, y, z'
'-x+1/2, y, -z+1/2'
'-x, -y, -z'
'x-1/2, -y, z-1/2'

loop_
_atom_site_label
_atom_site_type_symbol
_atom_site_fract_x
_atom_site_fract_y
_atom_site_fract_z
_atom_site_U_iso_or_equiv
_atom_site_adp_type
_atom_site_occupancy
_atom_site_symmetry_multiplicity
_atom_site_calc_flag
_atom_site_refinement_flags
_atom_site_disorder_assembly
_atom_site_disorder_group
Zn1 Zn -0.02567(5) 0.35614(5) 0.68879(4) 0.0446(2) Uani 1 1 d . . .
C1 C 0.0951(5) 0.1652(5) 0.5403(5) 0.0621(15) Uani 1 1 d . . .
H1 H 0.0841 0.2120 0.4759 0.075 Uiso 1 1 calc R . .
C2 C 0.1426(6) 0.0142(6) 0.6481(5) 0.085(2) Uani 1 1 d . . .
H2 H 0.1694 -0.0608 0.6749 0.102 Uiso 1 1 calc R . .
C3 C 0.0994(6) 0.1074(6) 0.7086(5) 0.0766(18) Uani 1 1 d . . .
H3 H 0.0914 0.1065 0.7859 0.092 Uiso 1 1 calc R . .
C4 C 0.1779(5) -0.0179(7) 0.4429(6) 0.084(2) Uani 1 1 d . . .
H4A H 0.1367 0.0100 0.3769 0.100 Uiso 1 1 calc R . .
H4B H 0.1606 -0.1043 0.4537 0.100 Uiso 1 1 calc R . .
C5 C 0.3004(6) -0.0047(6) 0.4233(6) 0.0818(19) Uani 1 1 d . . .
H5A H 0.3429 -0.0275 0.4900 0.098 Uiso 1 1 calc R . .
H5B H 0.3231 -0.0578 0.3625 0.098 Uiso 1 1 calc R . .
C6 C 0.4159(9) 0.1532(8) 0.3583(7) 0.119(3) Uani 1 1 d . . .
H6A H 0.4194 0.1258 0.2813 0.143 Uiso 1 1 calc R . .
H6B H 0.4737 0.1086 0.3997 0.143 Uiso 1 1 calc R . .
C7 C 0.4466(5) 0.2819(6) 0.3603(4) 0.0682(16) Uani 1 1 d D . .
H7A H 0.4017 0.3260 0.3050 0.082 Uiso 1 1 calc R . .
H7B H 0.5252 0.2903 0.3407 0.082 Uiso 1 1 calc R . .
C8 C 0.3371(5) 0.3936(6) 0.5086(5) 0.0743(18) Uani 1 1 d . . .
H8 H 0.2734 0.4151 0.4667 0.089 Uiso 1 1 calc R . .
C9 C 0.3543(5) 0.4140(6) 0.6188(5) 0.0728(17) Uani 1 1 d . . .
H9 H 0.3038 0.4528 0.6660 0.087 Uiso 1 1 calc R . .
C10 C 0.4996(4) 0.3234(5) 0.5591(4) 0.0520(12) Uani 1 1 d . . .
H10 H 0.5701 0.2864 0.5557 0.062 Uiso 1 1 calc R . .
C11 C -0.2500 0.4332(6) 0.7500 0.0414(14) Uani 1 2 d S . .
C12 C -0.2500 0.2902(6) 0.7500 0.0386(14) Uani 1 2 d S . .
C13 C -0.0454(4) 0.4625(4) 0.4673(4) 0.0443(11) Uani 1 1 d . . .
N1 N 0.0693(3) 0.2026(4) 0.6409(3) 0.0513(10) Uani 1 1 d . . .
N2 N 0.1390(4) 0.0524(4) 0.5410(4) 0.0656(13) Uani 1 1 d . . .
N3 N 0.4290(4) 0.3364(4) 0.4709(3) 0.0503(10) Uani 1 1 d . . .
N4 N 0.4569(4) 0.3692(4) 0.6502(3) 0.0484(10) Uani 1 1 d . . .
O1 O -0.0845(3) 0.3691(3) 0.5147(3) 0.0547(9) Uani 1 1 d . . .
O2 O -0.0720(3) 0.4993(3) 0.3713(3) 0.0513(8) Uani 1 1 d . . .
O3 O -0.1602(3) 0.4846(3) 0.7224(3) 0.0535(9) Uani 1 1 d . . .
O4 O -0.1587(3) 0.2380(3) 0.7309(3) 0.0453(8) Uani 1 1 d . . .
O5 O 0.3210(6) 0.1194(5) 0.3960(5) 0.121(2) Uani 1 1 d . . .
O1W O 0.7389(5) 0.2738(7) 0.3760(7) 0.178(3) Uani 1 1 d D . .

loop_
_atom_site_aniso_label
_atom_site_aniso_U_11
_atom_site_aniso_U_22
_atom_site_aniso_U_33
_atom_site_aniso_U_23
_atom_site_aniso_U_13
_atom_site_aniso_U_12
Zn1 0.0467(4) 0.0432(4) 0.0439(4) 0.0056(2) 0.0039(2) -0.0033(3)
C1 0.070(4) 0.058(4) 0.059(3) -0.009(3) 0.006(3) 0.009(3)
C2 0.109(6) 0.066(4) 0.079(5) -0.004(3) -0.007(4) 0.032(4)
C3 0.090(5) 0.075(4) 0.065(4) -0.004(3) 0.000(3) 0.029(4)
C4 0.069(4) 0.087(5) 0.094(5) -0.046(4) -0.003(3) 0.003(4)
C5 0.089(5) 0.065(4) 0.092(5) -0.033(4) 0.008(4) 0.002(4)
C6 0.152(9) 0.120(7) 0.086(6) -0.051(5) 0.031(5) -0.046(6)
C7 0.085(4) 0.076(4) 0.044(3) -0.009(3) 0.005(3) 0.008(3)
C8 0.070(4) 0.096(5) 0.056(4) -0.004(3) -0.011(3) 0.035(4)
C9 0.064(4) 0.098(5) 0.057(3) -0.003(3) 0.006(3) 0.031(4)
C10 0.046(3) 0.057(3) 0.053(3) -0.008(2) 0.002(2) 0.004(2)
C11 0.046(4) 0.033(3) 0.045(3) 0.000 -0.005(3) 0.000
C12 0.043(4) 0.037(4) 0.035(3) 0.000 0.002(2) 0.000
C13 0.040(3) 0.049(3) 0.045(3) 0.002(2) 0.0062(19) 0.002(2)
N1 0.050(3) 0.049(3) 0.055(3) -0.0020(19) 0.0021(18) 0.004(2)
N2 0.055(3) 0.063(3) 0.079(3) -0.026(2) -0.008(2) 0.008(2)
N3 0.060(3) 0.050(3) 0.040(2) -0.0017(17) 0.0011(18) 0.001(2)
N4 0.053(3) 0.051(3) 0.041(2) -0.0009(17) 0.0043(17) 0.0031(19)
O1 0.058(2) 0.053(2) 0.053(2) 0.0134(16) -0.0028(15) -0.0143(17)
O2 0.049(2) 0.056(2) 0.0493(19) 0.0124(15) -0.0003(14) -0.0080(16)
O3 0.049(2) 0.0347(18) 0.077(2) 0.0033(16) 0.0086(17) -0.0033(15)
O4 0.0446(19) 0.0316(17) 0.060(2) 0.0010(14) 0.0095(14) 0.0023(14)
O5 0.140(5) 0.080(4) 0.146(5) -0.045(3) 0.069(4) -0.020(3)
O1W 0.105(5) 0.138(6) 0.287(10) -0.034(6) -0.060(6) 0.003(5)

loop_
_atom_type_symbol
_atom_type_description
_atom_type_scat_dispersion_real
_atom_type_scat_dispersion_imag
_atom_type_scat_source
C C 0.0033 0.0016 'International Tables Vol C Tables 4.2.6.8 and 6.1.1.4'
H H 0.0000 0.0000 'International Tables Vol C Tables 4.2.6.8 and 6.1.1.4'
N N 0.0061 0.0033 'International Tables Vol C Tables 4.2.6.8 and 6.1.1.4'
O O 0.0106 0.0060 'International Tables Vol C Tables 4.2.6.8 and 6.1.1.4'
Zn Zn 0.2839 1.4301 'International Tables Vol C Tables 4.2.6.8 and 6.1.1.4'

loop_
_geom_angle_atom_site_label_1
_geom_angle_atom_site_label_2
_geom_angle_atom_site_label_3
_geom_angle
_geom_angle_site_symmetry_1
_geom_angle_site_symmetry_3
_geom_angle_publ_flag
N4 Zn1 O2 93.13(14) 2_556 3_566 ?
N4 Zn1 N1 95.83(16) 2_556 . ?
O2 Zn1 N1 101.57(16) 3_566 . ?
N4 Zn1 O4 96.07(14) 2_556 . ?
O2 Zn1 O4 164.94(13) 3_566 . ?
N1 Zn1 O4 89.35(14) . . ?
N4 Zn1 O3 93.69(15) 2_556 . ?
O2 Zn1 O3 89.71(13) 3_566 . ?
N1 Zn1 O3 164.78(15) . . ?
O4 Zn1 O3 77.84(12) . . ?
N4 Zn1 O1 171.20(14) 2_556 . ?
O2 Zn1 O1 78.20(12) 3_566 . ?
N1 Zn1 O1 87.50(15) . . ?
O4 Zn1 O1 92.10(12) . . ?
O3 Zn1 O1 84.82(14) . . ?
N1 C1 N2 112.1(5) . . ?
N1 C1 H1 124.0 . . ?
N2 C1 H1 124.0 . . ?
N2 C2 C3 105.8(6) . . ?
N2 C2 H2 127.1 . . ?
C3 C2 H2 127.1 . . ?
C2 C3 N1 110.5(6) . . ?
C2 C3 H3 124.8 . . ?
N1 C3 H3 124.8 . . ?
N2 C4 C5 113.2(5) . . ?
N2 C4 H4A 108.9 . . ?
C5 C4 H4A 108.9 . . ?
N2 C4 H4B 108.9 . . ?
C5 C4 H4B 108.9 . . ?
H4A C4 H4B 107.8 . . ?
O5 C5 C4 107.6(6) . . ?
O5 C5 H5A 110.2 . . ?
C4 C5 H5A 110.2 . . ?
O5 C5 H5B 110.2 . . ?
C4 C5 H5B 110.2 . . ?
H5A C5 H5B 108.5 . . ?
O5 C6 C7 119.8(8) . . ?
O5 C6 H6A 107.4 . . ?
C7 C6 H6A 107.4 . . ?
O5 C6 H6B 107.4 . . ?
C7 C6 H6B 107.4 . . ?
H6A C6 H6B 106.9 . . ?
C6 C7 N3 111.5(5) . . ?
C6 C7 H7A 109.3 . . ?
N3 C7 H7A 109.3 . . ?
C6 C7 H7B 109.3 . . ?
N3 C7 H7B 109.3 . . ?
H7A C7 H7B 108.0 . . ?
N3 C8 C9 107.0(5) . . ?
N3 C8 H8 126.5 . . ?
C9 C8 H8 126.5 . . ?
C8 C9 N4 109.5(5) . . ?
C8 C9 H9 125.3 . . ?
N4 C9 H9 125.3 . . ?
N4 C10 N3 111.6(5) . . ?
N4 C10 H10 124.2 . . ?
N3 C10 H10 124.2 . . ?
O3 C11 O3 127.0(6) . 2_456 ?
O3 C11 C12 116.5(3) . . ?
O3 C11 C12 116.5(3) 2_456 . ?
O4 C12 O4 125.9(6) 2_456 . ?
O4 C12 C11 117.0(3) 2_456 . ?
O4 C12 C11 117.0(3) . . ?
O2 C13 O1 125.6(4) . . ?
O2 C13 C13 117.2(5) . 3_566 ?
O1 C13 C13 117.1(5) . 3_566 ?
C1 N1 C3 104.4(5) . . ?
C1 N1 Zn1 129.1(4) . . ?
C3 N1 Zn1 125.5(4) . . ?
C1 N2 C2 107.2(5) . . ?
C1 N2 C4 126.6(6) . . ?
C2 N2 C4 126.2(6) . . ?
C8 N3 C10 106.7(4) . . ?
C8 N3 C7 128.2(5) . . ?
C10 N3 C7 124.7(5) . . ?
C10 N4 C9 105.3(4) . . ?
C10 N4 Zn1 126.3(4) . 2_556 ?
C9 N4 Zn1 128.0(3) . 2_556 ?
C13 O1 Zn1 111.5(3) . . ?
C13 O2 Zn1 115.0(3) . 3_566 ?
C11 O3 Zn1 113.3(3) . . ?
C12 O4 Zn1 115.1(3) . . ?
C6 O5 C5 121.0(7) . . ?

loop_
_geom_bond_atom_site_label_1
_geom_bond_atom_site_label_2
_geom_bond_distance
_geom_bond_site_symmetry_2
_geom_bond_publ_flag
Zn1 N4 2.085(4) 2_556 ?
Zn1 O2 2.086(3) 3_566 ?
Zn1 N1 2.098(4) . ?
Zn1 O4 2.102(3) . ?
Zn1 O3 2.164(3) . ?
Zn1 O1 2.191(3) . ?
C1 N1 1.311(6) . ?
C1 N2 1.332(7) . ?
C1 H1 0.9300 . ?
C2 N2 1.347(8) . ?
C2 C3 1.350(8) . ?
C2 H2 0.9300 . ?
C3 N1 1.359(7) . ?
C3 H3 0.9300 . ?
C4 N2 1.479(7) . ?
C4 C5 1.484(9) . ?
C4 H4A 0.9700 . ?
C4 H4B 0.9700 . ?
C5 O5 1.410(8) . ?
C5 H5A 0.9700 . ?
C5 H5B 0.9700 . ?
C6 O5 1.275(10) . ?
C6 C7 1.444(9) . ?
C6 H6A 0.9700 . ?
C6 H6B 0.9700 . ?
C7 N3 1.467(6) . ?
C7 H7A 0.9700 . ?
C7 H7B 0.9700 . ?
C8 N3 1.340(7) . ?
C8 C9 1.349(8) . ?
C8 H8 0.9300 . ?
C9 N4 1.360(7) . ?
C9 H9 0.9300 . ?
C10 N4 1.308(6) . ?
C10 N3 1.345(6) . ?
C10 H10 0.9300 . ?
C11 O3 1.252(4) . ?
C11 O3 1.252(4) 2_456 ?
C11 C12 1.553(9) . ?
C12 O4 1.248(4) 2_456 ?
C12 O4 1.248(4) . ?
C13 O2 1.253(5) . ?
C13 O1 1.255(5) . ?
C13 C13 1.553(9) 3_566 ?
N4 Zn1 2.085(4) 2_556 ?
O2 Zn1 2.086(3) 3_566 ?

loop_
_geom_torsion_atom_site_label_1
_geom_torsion_atom_site_label_2
_geom_torsion_atom_site_label_3
_geom_torsion_atom_site_label_4
_geom_torsion
_geom_torsion_site_symmetry_1
_geom_torsion_site_symmetry_2
_geom_torsion_site_symmetry_3
_geom_torsion_site_symmetry_4
_geom_torsion_publ_flag
N2 C2 C3 N1 -0.1(8) . . . . ?
N2 C4 C5 O5 -64.9(8) . . . . ?
O5 C6 C7 N3 49.5(11) . . . . ?
N3 C8 C9 N4 -0.2(8) . . . . ?
O3 C11 C12 O4 -174.8(2) . . . 2_456 ?
O3 C11 C12 O4 5.2(2) 2_456 . . 2_456 ?
O3 C11 C12 O4 5.2(2) . . . . ?
O3 C11 C12 O4 -174.8(2) 2_456 . . . ?
N2 C1 N1 C3 0.3(7) . . . . ?
N2 C1 N1 Zn1 -168.6(4) . . . . ?
C2 C3 N1 C1 -0.1(8) . . . . ?
C2 C3 N1 Zn1 169.3(5) . . . . ?
N4 Zn1 N1 C1 -157.1(5) 2_556 . . . ?
O2 Zn1 N1 C1 -62.7(5) 3_566 . . . ?
O4 Zn1 N1 C1 106.9(5) . . . . ?
O3 Zn1 N1 C1 74.5(8) . . . . ?
O1 Zn1 N1 C1 14.7(5) . . . . ?
N4 Zn1 N1 C3 36.2(5) 2_556 . . . ?
O2 Zn1 N1 C3 130.6(5) 3_566 . . . ?
O4 Zn1 N1 C3 -59.9(5) . . . . ?
O3 Zn1 N1 C3 -92.3(7) . . . . ?
O1 Zn1 N1 C3 -152.0(5) . . . . ?
N1 C1 N2 C2 -0.4(7) . . . . ?
N1 C1 N2 C4 -179.8(5) . . . . ?
C3 C2 N2 C1 0.2(8) . . . . ?
C3 C2 N2 C4 179.7(6) . . . . ?
C5 C4 N2 C1 94.7(8) . . . . ?
C5 C4 N2 C2 -84.7(9) . . . . ?
C9 C8 N3 C10 0.0(7) . . . . ?
C9 C8 N3 C7 172.3(6) . . . . ?
N4 C10 N3 C8 0.1(6) . . . . ?
N4 C10 N3 C7 -172.5(5) . . . . ?
C6 C7 N3 C8 -91.7(8) . . . . ?
C6 C7 N3 C10 79.3(8) . . . . ?
N3 C10 N4 C9 -0.2(6) . . . . ?
N3 C10 N4 Zn1 173.4(3) . . . 2_556 ?
C8 C9 N4 C10 0.3(7) . . . . ?
C8 C9 N4 Zn1 -173.2(4) . . . 2_556 ?
O2 C13 O1 Zn1 -173.4(4) . . . . ?
C13 C13 O1 Zn1 7.7(6) 3_566 . . . ?
O2 Zn1 O1 C13 -8.5(3) 3_566 . . . ?
N1 Zn1 O1 C13 -110.9(3) . . . . ?
O4 Zn1 O1 C13 159.9(3) . . . . ?
O3 Zn1 O1 C13 82.3(3) . . . . ?
O1 C13 O2 Zn1 -172.1(4) . . . 3_566 ?
C13 C13 O2 Zn1 6.9(6) 3_566 . . 3_566 ?
O3 C11 O3 Zn1 177.5(3) 2_456 . . . ?
C12 C11 O3 Zn1 -2.5(3) . . . . ?
N4 Zn1 O3 C11 -95.3(2) 2_556 . . . ?
O2 Zn1 O3 C11 171.6(2) 3_566 . . . ?
N1 Zn1 O3 C11 33.4(7) . . . . ?
O4 Zn1 O3 C11 0.1(2) . . . . ?
O1 Zn1 O3 C11 93.4(2) . . . . ?
O4 C12 O4 Zn1 175.0(2) 2_456 . . . ?
C11 C12 O4 Zn1 -5.0(2) . . . . ?
N4 Zn1 O4 C12 95.4(2) 2_556 . . . ?
O2 Zn1 O4 C12 -32.0(6) 3_566 . . . ?
N1 Zn1 O4 C12 -168.9(2) . . . . ?
O3 Zn1 O4 C12 2.9(2) . . . . ?
O1 Zn1 O4 C12 -81.4(2) . . . . ?
C7 C6 O5 C5 -162.8(7) . . . . ?
C4 C5 O5 C6 -169.1(7) . . . . ?
